data_7064030
loop_
_publ_author_name
'Bakhshandeh, Monireh'
'Akhbari, Kamran'
'Soltani, Sajjad'
'Tylianakis, Emmanuel'
'Froudakis, George E.'
'White, Jonathan M.'

_publ_section_title
;
 Computational investigation of the potential of a zinc-based
 metal--organic framework as a quercetin and 5-fluorouracil anticancer
 drug carrier
;
_journal_issue 44
_journal_name_full 'New Journal of Chemistry'
_journal_page_first 19445
_journal_page_last 19453
_journal_paper_doi 10.1039/D5NJ01619C
_journal_volume 49
_journal_year 2025
_chemical_formula_moiety '(C17 H13 N3 O9 Zn2)(C6 H14 N2 O2)'
_chemical_formula_sum 'C23 H27 N5 O11 Zn2'
_chemical_formula_weight 680.23
_space_group_crystal_system monoclinic
_space_group_IT_number 14
_space_group_name_Hall '-P 2yn'
_space_group_name_H-M_alt 'P 1 21/n 1'
_atom_sites_solution_hydrogens geom
_audit_creation_method SHELXL-2018/3
_audit_update_record
;
2025-08-06 deposited with the CCDC.	2025-09-30 downloaded from the CCDC.
;
_cell_angle_alpha 90
_cell_angle_beta 105.94(3)
_cell_angle_gamma 90
_cell_formula_units_Z 4
_cell_length_a 14.008(3)
_cell_length_b 12.090(2)
_cell_length_c 14.575(3)
_cell_measurement_reflns_used 2009
_cell_measurement_temperature 100.0(2)
_cell_measurement_theta_max 32.2
_cell_measurement_theta_min 2.2
_cell_volume 2373.5(9)
_computing_cell_refinement 'XDS (Kabsch, 1993)'
_computing_data_collection 'AS QEGUI'
_computing_data_reduction 'XDS (Kabsch, 1993)'
_computing_molecular_graphics MERCURY
_computing_structure_refinement 'SHELXL-2018/3 (Sheldrick, 2018)'
_computing_structure_solution SHELXT
_diffrn_ambient_temperature 100.0(2)
_diffrn_measured_fraction_theta_full 0.997
_diffrn_measured_fraction_theta_max 0.846
_diffrn_measurement_device_type 'Dectris Eiger 16M'
_diffrn_measurement_method 'Omega Scan'
_diffrn_radiation_monochromator 'Silicon Double Crystal'
_diffrn_radiation_source 'MX2 Beamline Australian Synchrotron'
_diffrn_radiation_type Synchrotron
_diffrn_radiation_wavelength 0.710918
_diffrn_reflns_av_R_equivalents 0.0391
_diffrn_reflns_av_unetI/netI 0.0246
_diffrn_reflns_Laue_measured_fraction_full 0.997
_diffrn_reflns_Laue_measured_fraction_max 0.846
_diffrn_reflns_limit_h_max 18
_diffrn_reflns_limit_h_min -18
_diffrn_reflns_limit_k_max 17
_diffrn_reflns_limit_k_min -17
_diffrn_reflns_limit_l_max 21
_diffrn_reflns_limit_l_min -21
_diffrn_reflns_number 41352
_diffrn_reflns_point_group_measured_fraction_full 0.997
_diffrn_reflns_point_group_measured_fraction_max 0.846
_diffrn_reflns_theta_full 25.249
_diffrn_reflns_theta_max 32.279
_diffrn_reflns_theta_min 2.225
_exptl_absorpt_coefficient_mu 2.099
_exptl_absorpt_correction_T_max 0.74
_exptl_absorpt_correction_T_min 0.48
_exptl_absorpt_correction_type multi-scan
_exptl_absorpt_process_details 'XDS (Kabsch, 1993'
_exptl_crystal_colour colourless
_exptl_crystal_density_diffrn 1.904
_exptl_crystal_description block
_exptl_crystal_F_000 1392
_exptl_crystal_size_max 0.10
_exptl_crystal_size_mid 0.06
_exptl_crystal_size_min 0.05
_refine_diff_density_max 1.700
_refine_diff_density_min -1.441
_refine_diff_density_rms 0.115
_refine_ls_extinction_coef 0.0042(8)
_refine_ls_extinction_expression Fc^*^=kFc[1+0.001xFc^2^\l^3^/sin(2\q)]^-1/4^
_refine_ls_extinction_method 'SHELXL-2018/3 (Sheldrick 2018)'
_refine_ls_goodness_of_fit_ref 1.130
_refine_ls_hydrogen_treatment constr
_refine_ls_matrix_type full
_refine_ls_number_parameters 283
_refine_ls_number_reflns 7133
_refine_ls_number_restraints 0
_refine_ls_restrained_S_all 1.130
_refine_ls_R_factor_all 0.0427
_refine_ls_R_factor_gt 0.0408
_refine_ls_shift/su_max 0.002
_refine_ls_shift/su_mean 0.000
_refine_ls_structure_factor_coef Fsqd
_refine_ls_weighting_details 'w=1/[\s^2^(Fo^2^)+(0.0990P)^2^+0.2502P] where P=(Fo^2^+2Fc^2^)/3'
_refine_ls_weighting_scheme calc
_refine_ls_wR_factor_gt 0.1329
_refine_ls_wR_factor_ref 0.1353
_reflns_Friedel_coverage 0.000
_reflns_number_gt 6578
_reflns_number_total 7133
_reflns_threshold_expression 'I > 2\s(I)'
_cod_data_source_file d5nj01619c2.cif
_cod_data_source_block JMWKA219
_cod_depositor_comments
;
The following automatic conversions were performed:

data item '_exptl_absorpt_correction_type' value 'Multi-Scan' was
changed to 'multi-scan' in accordance with the
/home/data/users/saulius/crontab/automatic-downloads/rss-feeds/RSC/lib/dictionaries/cif_core.dic
dictionary named 'cif_core.dic' version 2.4.2 last updated on
2011-04-26.

Automatic conversion script
Id: cif_fix_values 8170 2020-07-09 18:12:32Z antanas 

 Adding full bibliography for 7064030.cif.
;
_cod_original_sg_symbol_H-M 'P 21/n'
_cod_database_code 7064030
_shelx_shelxl_version_number 2018/3
_chemical_oxdiff_usercomment 'Kamran Akhbari GM15 - 2dmf SQZD'
_shelx_space_group_comment
;
The symmetry employed for this shelxl refinement is uniquely defined
by the following loop, which should always be used as a source of
symmetry information in preference to the above space-group names.
They are only intended as comments.
;

loop_
_space_group_symop_operation_xyz
'x, y, z'
'-x+1/2, y+1/2, -z+1/2'
'-x, -y, -z'
'x-1/2, -y-1/2, z-1/2'

loop_
_atom_site_label
_atom_site_type_symbol
_atom_site_fract_x
_atom_site_fract_y
_atom_site_fract_z
_atom_site_U_iso_or_equiv
_atom_site_adp_type
_atom_site_occupancy
_atom_site_site_symmetry_order
_atom_site_calc_flag
_atom_site_refinement_flags_posn
_atom_site_refinement_flags_adp
_atom_site_refinement_flags_occupancy
_atom_site_disorder_assembly
_atom_site_disorder_group
C1 C 0.48221(13) 0.23808(14) 0.60570(13) 0.0230(3) Uani 1 1 d . . . . .
H1 H 0.482057 0.316363 0.599997 0.028 Uiso 1 1 calc R U . . .
C2 C 0.54886(12) 0.18926(14) 0.68353(12) 0.0234(3) Uani 1 1 d . . . . .
C3 C 0.55202(12) 0.07441(15) 0.68922(12) 0.0263(3) Uani 1 1 d . . . . .
H3 H 0.599091 0.038499 0.739964 0.032 Uiso 1 1 calc R U . . .
C4 C 0.48589(13) 0.01332(14) 0.62017(13) 0.0254(3) Uani 1 1 d . . . . .
H4 H 0.486070 -0.065203 0.622718 0.030 Uiso 1 1 calc R U . . .
C5 C 0.41927(12) 0.06926(14) 0.54712(12) 0.0229(3) Uani 1 1 d . . . . .
C6 C 0.61547(13) 0.26014(14) 0.75847(13) 0.0228(3) Uani 1 1 d . . . . .
C7 C 0.33966(12) 0.00870(14) 0.47366(13) 0.0233(3) Uani 1 1 d . . . . .
C8 C 0.53785(12) 0.68350(14) 0.78992(12) 0.0237(3) Uani 1 1 d . . . . .
C9 C 0.47472(14) 0.77114(16) 0.79005(14) 0.0291(3) Uani 1 1 d . . . . .
H9 H 0.473204 0.832667 0.749122 0.035 Uiso 1 1 calc R U . . .
C10 C 0.41342(15) 0.76864(17) 0.85052(14) 0.0298(4) Uani 1 1 d . . . . .
H10 H 0.370885 0.829226 0.852624 0.036 Uiso 1 1 calc R U . . .
C11 C 0.41508(13) 0.67700(15) 0.90755(13) 0.0275(3) Uani 1 1 d . . . . .
C12 C 0.47522(14) 0.58872(16) 0.89771(14) 0.0307(4) Uani 1 1 d . . . . .
H12 H 0.471745 0.522290 0.931462 0.037 Uiso 1 1 calc R U . . .
C13 C 0.61202(12) 0.67838(14) 0.73191(12) 0.0227(3) Uani 1 1 d . . . . .
C14 C 0.35709(13) 0.66788(15) 0.98073(13) 0.0271(3) Uani 1 1 d . . . . .
C15 C 0.80143(13) 0.01625(15) 0.93007(13) 0.0250(3) Uani 1 1 d . . . . .
H15 H 0.753988 0.028561 0.870418 0.030 Uiso 1 1 calc R U . . .
C16 C 0.88690(18) -0.11324(19) 1.05105(18) 0.0442(5) Uani 1 1 d . . . . .
H16A H 0.930867 -0.050060 1.073763 0.066 Uiso 1 1 calc R U . . .
H16B H 0.926614 -0.177659 1.043698 0.066 Uiso 1 1 calc R U . . .
H16C H 0.849803 -0.130198 1.097367 0.066 Uiso 1 1 calc R U . . .
C17 C 0.75874(17) -0.17598(16) 0.90572(17) 0.0366(4) Uani 1 1 d . . . . .
H17A H 0.722511 -0.149321 0.842209 0.055 Uiso 1 1 calc R U . . .
H17B H 0.711381 -0.202156 0.939418 0.055 Uiso 1 1 calc R U . . .
H17C H 0.802627 -0.236903 0.899355 0.055 Uiso 1 1 calc R U . . .
N1 N 0.41866(10) 0.17976(12) 0.53893(10) 0.0220(3) Uani 1 1 d . . . . .
N2 N 0.53729(12) 0.59298(13) 0.84331(11) 0.0277(3) Uani 1 1 d . . . . .
N3 N 0.81771(12) -0.08620(13) 0.95947(12) 0.0298(3) Uani 1 1 d . . . . .
O1 O 0.67642(9) 0.21271(11) 0.82533(9) 0.0247(2) Uani 1 1 d . . . . .
O2 O 0.60261(10) 0.36325(10) 0.74682(10) 0.0285(3) Uani 1 1 d . . . . .
O3 O 0.32530(11) -0.08937(11) 0.48455(10) 0.0337(3) Uani 1 1 d . . . . .
O4 O 0.28948(9) 0.06881(10) 0.40378(9) 0.0227(2) Uani 1 1 d . . . . .
O5 O 0.67105(9) 0.59808(10) 0.74956(9) 0.0257(2) Uani 1 1 d . . . . .
O6 O 0.60898(10) 0.75289(10) 0.67198(10) 0.0242(3) Uani 1 1 d . . . . .
O7 O 0.38664(12) 0.59220(14) 1.04105(12) 0.0394(4) Uani 1 1 d . . . . .
O8 O 0.28835(10) 0.73391(11) 0.97591(10) 0.0264(3) Uani 1 1 d . . . . .
O9 O 0.84337(9) 0.09841(10) 0.97435(9) 0.0249(2) Uani 1 1 d . . . . .
Zn1 Zn 0.80337(2) 0.25663(2) 0.92596(2) 0.02066(8) Uani 1 1 d . . . . .
Zn2 Zn 0.64966(2) 0.47888(2) 0.84378(2) 0.02141(9) Uani 1 1 d . . . . .

loop_
_atom_site_aniso_label
_atom_site_aniso_U_11
_atom_site_aniso_U_22
_atom_site_aniso_U_33
_atom_site_aniso_U_23
_atom_site_aniso_U_13
_atom_site_aniso_U_12
C1 0.0248(7) 0.0194(7) 0.0227(7) -0.0003(6) 0.0027(6) -0.0005(5)
C2 0.0234(7) 0.0211(7) 0.0231(7) -0.0007(6) 0.0020(6) -0.0002(5)
C3 0.0274(7) 0.0222(7) 0.0250(7) 0.0024(6) 0.0000(6) 0.0017(6)
C4 0.0280(8) 0.0199(7) 0.0255(8) 0.0009(6) 0.0026(6) -0.0008(5)
C5 0.0237(7) 0.0192(7) 0.0241(7) -0.0001(6) 0.0038(5) -0.0011(5)
C6 0.0216(7) 0.0222(7) 0.0230(7) -0.0012(6) 0.0035(6) -0.0002(5)
C7 0.0237(7) 0.0213(7) 0.0238(7) -0.0009(6) 0.0046(6) -0.0018(5)
C8 0.0255(7) 0.0214(7) 0.0236(7) 0.0013(6) 0.0056(5) -0.0002(5)
C9 0.0328(9) 0.0248(8) 0.0319(9) 0.0074(7) 0.0128(7) 0.0055(7)
C10 0.0323(9) 0.0269(8) 0.0322(9) 0.0059(7) 0.0123(7) 0.0063(7)
C11 0.0292(7) 0.0253(8) 0.0293(8) 0.0034(7) 0.0102(6) 0.0047(6)
C12 0.0344(8) 0.0272(8) 0.0333(9) 0.0079(7) 0.0140(7) 0.0055(7)
C13 0.0234(7) 0.0212(7) 0.0229(7) -0.0008(6) 0.0056(5) -0.0009(5)
C14 0.0284(8) 0.0255(8) 0.0287(8) 0.0034(7) 0.0099(6) 0.0038(6)
C15 0.0258(8) 0.0223(8) 0.0258(8) 0.0028(6) 0.0053(6) 0.0009(5)
C16 0.0459(11) 0.0303(10) 0.0449(12) 0.0110(9) -0.0070(9) 0.0033(8)
C17 0.0434(10) 0.0200(8) 0.0450(11) -0.0015(8) 0.0098(9) -0.0039(7)
N1 0.0230(6) 0.0187(6) 0.0223(6) 0.0005(5) 0.0029(5) 0.0002(5)
N2 0.0316(7) 0.0233(7) 0.0302(7) 0.0055(6) 0.0116(6) 0.0048(5)
N3 0.0322(7) 0.0194(7) 0.0343(8) 0.0019(6) 0.0033(6) -0.0011(5)
O1 0.0232(5) 0.0228(6) 0.0248(5) -0.0005(5) 0.0008(4) 0.0009(4)
O2 0.0321(6) 0.0198(5) 0.0279(6) -0.0005(5) -0.0013(5) -0.0003(4)
O3 0.0422(7) 0.0206(6) 0.0323(7) 0.0018(5) 0.0003(6) -0.0070(5)
O4 0.0226(5) 0.0194(5) 0.0237(5) -0.0012(5) 0.0023(4) -0.0014(4)
O5 0.0269(6) 0.0219(5) 0.0295(6) 0.0039(5) 0.0100(5) 0.0031(4)
O6 0.0272(6) 0.0208(6) 0.0247(6) 0.0042(4) 0.0074(5) 0.0011(4)
O7 0.0428(8) 0.0404(8) 0.0427(8) 0.0207(7) 0.0245(6) 0.0204(6)
O8 0.0273(6) 0.0250(6) 0.0273(6) 0.0029(5) 0.0082(5) 0.0049(4)
O9 0.0264(5) 0.0192(5) 0.0264(6) 0.0008(5) 0.0026(4) 0.0008(4)
Zn1 0.02106(13) 0.01742(12) 0.02131(13) -0.00061(6) 0.00215(8) 0.00038(6)
Zn2 0.02252(13) 0.01847(12) 0.02261(13) 0.00159(6) 0.00516(8) 0.00201(6)

loop_
_atom_type_symbol
_atom_type_description
_atom_type_scat_dispersion_real
_atom_type_scat_dispersion_imag
_atom_type_scat_source
C C 0.0033 0.0016 'International Tables Vol C Tables 4.2.6.8 and 6.1.1.4'
H H 0.0000 0.0000 'International Tables Vol C Tables 4.2.6.8 and 6.1.1.4'
N N 0.0061 0.0033 'International Tables Vol C Tables 4.2.6.8 and 6.1.1.4'
O O 0.0106 0.0060 'International Tables Vol C Tables 4.2.6.8 and 6.1.1.4'
Zn Zn 0.2839 1.4301 'International Tables Vol C Tables 4.2.6.8 and 6.1.1.4'

loop_
_geom_angle_atom_site_label_1
_geom_angle_atom_site_label_2
_geom_angle_atom_site_label_3
_geom_angle
_geom_angle_site_symmetry_1
_geom_angle_site_symmetry_3
_geom_angle_publ_flag
N1 C1 C2 122.60(15) . . ?
N1 C1 H1 118.7 . . ?
C2 C1 H1 118.7 . . ?
C1 C2 C3 118.47(15) . . ?
C1 C2 C6 119.86(16) . . ?
C3 C2 C6 121.67(15) . . ?
C4 C3 C2 119.13(15) . . ?
C4 C3 H3 120.4 . . ?
C2 C3 H3 120.4 . . ?
C3 C4 C5 118.37(15) . . ?
C3 C4 H4 120.8 . . ?
C5 C4 H4 120.8 . . ?
N1 C5 C4 122.80(15) . . ?
N1 C5 C7 115.81(14) . . ?
C4 C5 C7 121.35(15) . . ?
O1 C6 O2 126.94(16) . . ?
O1 C6 C2 117.63(15) . . ?
O2 C6 C2 115.43(15) . . ?
O3 C7 O4 125.17(16) . . ?
O3 C7 C5 119.74(16) . . ?
O4 C7 C5 115.05(15) . . ?
N2 C8 C9 121.24(16) . . ?
N2 C8 C13 113.90(15) . . ?
C9 C8 C13 124.86(16) . . ?
C8 C9 C10 119.46(17) . . ?
C8 C9 H9 120.3 . . ?
C10 C9 H9 120.3 . . ?
C11 C10 C9 119.20(17) . . ?
C11 C10 H10 120.4 . . ?
C9 C10 H10 120.4 . . ?
C10 C11 C12 117.64(17) . . ?
C10 C11 C14 124.02(16) . . ?
C12 C11 C14 118.33(16) . . ?
N2 C12 C11 123.07(17) . . ?
N2 C12 H12 118.5 . . ?
C11 C12 H12 118.5 . . ?
O6 C13 O5 126.58(16) . . ?
O6 C13 C8 117.78(15) . . ?
O5 C13 C8 115.64(15) . . ?
O8 C14 O7 127.63(17) . . ?
O8 C14 C11 118.24(16) . . ?
O7 C14 C11 114.13(15) . . ?
O9 C15 N3 124.87(17) . . ?
O9 C15 H15 117.6 . . ?
N3 C15 H15 117.6 . . ?
N3 C16 H16A 109.5 . . ?
N3 C16 H16B 109.5 . . ?
H16A C16 H16B 109.5 . . ?
N3 C16 H16C 109.5 . . ?
H16A C16 H16C 109.5 . . ?
H16B C16 H16C 109.5 . . ?
N3 C17 H17A 109.5 . . ?
N3 C17 H17B 109.5 . . ?
H17A C17 H17B 109.5 . . ?
N3 C17 H17C 109.5 . . ?
H17A C17 H17C 109.5 . . ?
H17B C17 H17C 109.5 . . ?
C1 N1 C5 118.52(14) . . ?
C1 N1 Zn1 126.46(11) . 4_565 ?
C5 N1 Zn1 114.68(11) . 4_565 ?
C12 N2 C8 119.07(15) . . ?
C12 N2 Zn2 125.98(12) . . ?
C8 N2 Zn2 114.51(12) . . ?
C15 N3 C16 121.65(17) . . ?
C15 N3 C17 120.46(17) . . ?
C16 N3 C17 117.57(17) . . ?
C6 O1 Zn1 135.87(12) . . ?
C6 O2 Zn2 126.62(12) . . ?
C7 O4 Zn2 116.03(11) . 4_565 ?
C7 O4 Zn1 115.44(11) . 4_565 ?
Zn2 O4 Zn1 112.89(6) 4_565 4_565 ?
C13 O5 Zn2 117.87(11) . . ?
C13 O6 Zn1 124.84(11) . 2_656 ?
C14 O7 Zn2 139.65(12) . 3_667 ?
C14 O8 Zn1 126.02(12) . 3_667 ?
C15 O9 Zn1 121.28(11) . . ?
O1 Zn1 O9 96.07(5) . . ?
O1 Zn1 N1 170.15(5) . 4_666 ?
O9 Zn1 N1 89.62(5) . 4_666 ?
O1 Zn1 O6 93.55(5) . 2_646 ?
O9 Zn1 O6 93.28(5) . 2_646 ?
N1 Zn1 O6 94.15(6) 4_666 2_646 ?
O1 Zn1 O4 97.07(5) . 4_666 ?
O9 Zn1 O4 166.69(5) . 4_666 ?
N1 Zn1 O4 77.07(5) 4_666 4_666 ?
O6 Zn1 O4 87.97(5) 2_646 4_666 ?
O1 Zn1 O8 86.03(6) . 3_667 ?
O9 Zn1 O8 88.74(5) . 3_667 ?
N1 Zn1 O8 86.06(6) 4_666 3_667 ?
O6 Zn1 O8 177.97(5) 2_646 3_667 ?
O4 Zn1 O8 90.11(5) 4_666 3_667 ?
O2 Zn2 O4 101.77(6) . 4_666 ?
O2 Zn2 O5 95.69(6) . . ?
O4 Zn2 O5 100.85(5) 4_666 . ?
O2 Zn2 O7 100.31(7) . 3_667 ?
O4 Zn2 O7 87.41(6) 4_666 3_667 ?
O5 Zn2 O7 160.12(6) . 3_667 ?
O2 Zn2 N2 111.27(6) . . ?
O4 Zn2 N2 146.94(6) 4_666 . ?
O5 Zn2 N2 77.55(6) . . ?
O7 Zn2 N2 85.66(6) 3_667 . ?

loop_
_geom_bond_atom_site_label_1
_geom_bond_atom_site_label_2
_geom_bond_distance
_geom_bond_site_symmetry_2
_geom_bond_publ_flag
C1 N1 1.327(2) . ?
C1 C2 1.388(2) . ?
C1 H1 0.9500 . ?
C2 C3 1.391(2) . ?
C2 C6 1.496(2) . ?
C3 C4 1.380(2) . ?
C3 H3 0.9500 . ?
C4 C5 1.384(2) . ?
C4 H4 0.9500 . ?
C5 N1 1.341(2) . ?
C5 C7 1.507(2) . ?
C6 O1 1.245(2) . ?
C6 O2 1.264(2) . ?
C7 O3 1.220(2) . ?
C7 O4 1.291(2) . ?
C8 N2 1.344(2) . ?
C8 C9 1.380(2) . ?
C8 C13 1.510(2) . ?
C9 C10 1.390(3) . ?
C9 H9 0.9500 . ?
C10 C11 1.381(3) . ?
C10 H10 0.9500 . ?
C11 C12 1.391(3) . ?
C11 C14 1.512(2) . ?
C12 N2 1.329(2) . ?
C12 H12 0.9500 . ?
C13 O6 1.247(2) . ?
C13 O5 1.255(2) . ?
C14 O8 1.238(2) . ?
C14 O7 1.258(2) . ?
C15 O9 1.241(2) . ?
C15 N3 1.310(2) . ?
C15 H15 0.9500 . ?
C16 N3 1.455(3) . ?
C16 H16A 0.9800 . ?
C16 H16B 0.9800 . ?
C16 H16C 0.9800 . ?
C17 N3 1.456(3) . ?
C17 H17A 0.9800 . ?
C17 H17B 0.9800 . ?
C17 H17C 0.9800 . ?
N1 Zn1 2.1096(15) 4_565 ?
N2 Zn2 2.0916(15) . ?
O1 Zn1 2.0404(14) . ?
O2 Zn2 1.9684(13) . ?
O4 Zn2 1.9983(13) 4_565 ?
O4 Zn1 2.1359(13) 4_565 ?
O5 Zn2 2.0684(13) . ?
O6 Zn1 2.1236(14) 2_656 ?
O7 Zn2 2.0697(15) 3_667 ?
O8 Zn1 2.1722(15) 3_667 ?
O9 Zn1 2.0623(13) . ?

loop_
_geom_torsion_atom_site_label_1
_geom_torsion_atom_site_label_2
_geom_torsion_atom_site_label_3
_geom_torsion_atom_site_label_4
_geom_torsion
_geom_torsion_site_symmetry_1
_geom_torsion_site_symmetry_2
_geom_torsion_site_symmetry_3
_geom_torsion_site_symmetry_4
_geom_torsion_publ_flag
N1 C1 C2 C3 3.0(3) . . . . ?
N1 C1 C2 C6 -177.33(17) . . . . ?
C1 C2 C3 C4 -3.1(3) . . . . ?
C6 C2 C3 C4 177.22(17) . . . . ?
C2 C3 C4 C5 0.6(3) . . . . ?
C3 C4 C5 N1 2.4(3) . . . . ?
C3 C4 C5 C7 -175.09(17) . . . . ?
C1 C2 C6 O1 -177.61(17) . . . . ?
C3 C2 C6 O1 2.1(3) . . . . ?
C1 C2 C6 O2 2.9(2) . . . . ?
C3 C2 C6 O2 -177.40(17) . . . . ?
N1 C5 C7 O3 -168.61(17) . . . . ?
C4 C5 C7 O3 9.0(3) . . . . ?
N1 C5 C7 O4 9.5(2) . . . . ?
C4 C5 C7 O4 -172.84(16) . . . . ?
N2 C8 C9 C10 3.7(3) . . . . ?
C13 C8 C9 C10 -176.53(18) . . . . ?
C8 C9 C10 C11 -1.7(3) . . . . ?
C9 C10 C11 C12 -3.2(3) . . . . ?
C9 C10 C11 C14 175.75(19) . . . . ?
C10 C11 C12 N2 6.6(3) . . . . ?
C14 C11 C12 N2 -172.42(18) . . . . ?
N2 C8 C13 O6 171.56(16) . . . . ?
C9 C8 C13 O6 -8.2(3) . . . . ?
N2 C8 C13 O5 -8.4(2) . . . . ?
C9 C8 C13 O5 171.83(17) . . . . ?
C10 C11 C14 O8 16.4(3) . . . . ?
C12 C11 C14 O8 -164.68(18) . . . . ?
C10 C11 C14 O7 -163.0(2) . . . . ?
C12 C11 C14 O7 15.9(3) . . . . ?
C2 C1 N1 C5 -0.2(3) . . . . ?
C2 C1 N1 Zn1 172.69(13) . . . 4_565 ?
C4 C5 N1 C1 -2.6(3) . . . . ?
C7 C5 N1 C1 174.99(15) . . . . ?
C4 C5 N1 Zn1 -176.26(14) . . . 4_565 ?
C7 C5 N1 Zn1 1.31(18) . . . 4_565 ?
C11 C12 N2 C8 -4.7(3) . . . . ?
C11 C12 N2 Zn2 167.27(15) . . . . ?
C9 C8 N2 C12 -0.6(3) . . . . ?
C13 C8 N2 C12 179.64(16) . . . . ?
C9 C8 N2 Zn2 -173.44(14) . . . . ?
C13 C8 N2 Zn2 6.78(19) . . . . ?
O9 C15 N3 C16 1.7(3) . . . . ?
O9 C15 N3 C17 175.03(18) . . . . ?
O2 C6 O1 Zn1 -18.6(3) . . . . ?
C2 C6 O1 Zn1 162.01(12) . . . . ?
O1 C6 O2 Zn2 -16.3(3) . . . . ?
C2 C6 O2 Zn2 163.12(12) . . . . ?
O3 C7 O4 Zn2 27.2(2) . . . 4_565 ?
C5 C7 O4 Zn2 -150.81(11) . . . 4_565 ?
O3 C7 O4 Zn1 162.60(16) . . . 4_565 ?
C5 C7 O4 Zn1 -15.44(18) . . . 4_565 ?
O6 C13 O5 Zn2 -174.15(14) . . . . ?
C8 C13 O5 Zn2 5.80(19) . . . . ?
O5 C13 O6 Zn1 5.4(3) . . . 2_656 ?
C8 C13 O6 Zn1 -174.52(11) . . . 2_656 ?
O8 C14 O7 Zn2 3.4(4) . . . 3_667 ?
C11 C14 O7 Zn2 -177.26(17) . . . 3_667 ?
O7 C14 O8 Zn1 1.6(3) . . . 3_667 ?
C11 C14 O8 Zn1 -177.72(12) . . . 3_667 ?
N3 C15 O9 Zn1 -174.99(14) . . . . ?
